data_7125846
loop_
_publ_author_name
'Vr\'ana, Jan'
'Samsonov, Maksim A.'
'N\<emec, Vlastimil'
'R\%u\<Zi\<cka, Ale\<s'

_publ_section_title
;
 Access to the most sterically crowded anilines via non-catalysed C-C
 coupling reactions.
;
_journal_issue 16
_journal_name_full 'Chemical communications (Cambridge, England)'
_journal_page_first 2487
_journal_page_last 2490
_journal_paper_doi 10.1039/c9cc09497k
_journal_volume 56
_journal_year 2020
_chemical_formula_moiety 'C40 H43 N O2'
_chemical_formula_sum 'C40 H43 N O2'
_chemical_formula_weight 569.75
_space_group_crystal_system triclinic
_space_group_IT_number 2
_space_group_name_Hall '-P 1'
_space_group_name_H-M_alt 'P -1'
_atom_sites_solution_hydrogens mixed
_audit_creation_method SHELXL-2014/7
_audit_update_record
;
2019-09-30 deposited with the CCDC.	2020-01-21 downloaded from the CCDC.
;
_cell_angle_alpha 73.950(2)
_cell_angle_beta 68.779(2)
_cell_angle_gamma 80.981(2)
_cell_formula_units_Z 2
_cell_length_a 10.3051(4)
_cell_length_b 12.5154(6)
_cell_length_c 13.8322(6)
_cell_measurement_reflns_used 65626
_cell_measurement_temperature 150(2)
_cell_measurement_theta_max 27.5
_cell_measurement_theta_min 1
_cell_volume 1594.98(12)
_computing_cell_refinement 'APEX3 v2016.5-0 (Bruker AXS)'
_computing_data_collection 'Bruker Instrument Service vV6.2.3'
_computing_data_reduction 'SAINT V8.37A (Bruker AXS Inc., 2015)'
_computing_molecular_graphics 'Platon (Spek, 2009)'
_computing_publication_material 'Platon (Spek, 2009)'
_computing_structure_refinement 'SHELXL-2014/7 (Sheldrick, 2014)'
_computing_structure_solution 'XT, VERSION 2014/5'
_diffrn_ambient_temperature 150(2)
_diffrn_detector_area_resol_mean 10.4167
_diffrn_measured_fraction_theta_full 0.996
_diffrn_measured_fraction_theta_max 0.868
_diffrn_measurement_device_type 'Bruker D8 - Venture'
_diffrn_measurement_method '\f and \w scans to fill the Ewald sphere'
_diffrn_radiation_type MoK\a
_diffrn_radiation_wavelength 0.71073
_diffrn_reflns_av_R_equivalents 0.0432
_diffrn_reflns_av_unetI/netI 0.0452
_diffrn_reflns_Laue_measured_fraction_full 0.996
_diffrn_reflns_Laue_measured_fraction_max 0.868
_diffrn_reflns_limit_h_max 16
_diffrn_reflns_limit_h_min -15
_diffrn_reflns_limit_k_max 18
_diffrn_reflns_limit_k_min -18
_diffrn_reflns_limit_l_max 21
_diffrn_reflns_limit_l_min -20
_diffrn_reflns_number 65626
_diffrn_reflns_point_group_measured_fraction_full 0.996
_diffrn_reflns_point_group_measured_fraction_max 0.868
_diffrn_reflns_theta_full 25.242
_diffrn_reflns_theta_max 34.023
_diffrn_reflns_theta_min 2.200
_diffrn_source 'sealed X-ray tube'
_exptl_absorpt_coefficient_mu 0.072
_exptl_absorpt_correction_T_max 0.7467
_exptl_absorpt_correction_T_min 0.7223
_exptl_absorpt_correction_type multi-scan
_exptl_absorpt_process_details
;
SADABS-2016/2 - Bruker AXS area detector
scaling and absorption correction
;
_exptl_crystal_colour yellow
_exptl_crystal_density_diffrn 1.186
_exptl_crystal_description block
_exptl_crystal_F_000 612
_exptl_crystal_size_max 0.514
_exptl_crystal_size_mid 0.387
_exptl_crystal_size_min 0.208
_refine_diff_density_max 0.432
_refine_diff_density_min -0.332
_refine_diff_density_rms 0.064
_refine_ls_extinction_method none
_refine_ls_goodness_of_fit_ref 1.031
_refine_ls_hydrogen_treatment mixed
_refine_ls_matrix_type full
_refine_ls_number_parameters 412
_refine_ls_number_reflns 11316
_refine_ls_number_restraints 357
_refine_ls_restrained_S_all 1.016
_refine_ls_R_factor_all 0.0872
_refine_ls_R_factor_gt 0.0587
_refine_ls_shift/su_max 0.000
_refine_ls_shift/su_mean 0.000
_refine_ls_structure_factor_coef Fsqd
_refine_ls_weighting_details 'w=1/[\s^2^(Fo^2^)+(0.0780P)^2^+0.6976P] where P=(Fo^2^+2Fc^2^)/3'
_refine_ls_weighting_scheme calc
_refine_ls_wR_factor_gt 0.1450
_refine_ls_wR_factor_ref 0.1596
_reflns_Friedel_coverage 0.000
_reflns_number_gt 8469
_reflns_number_total 11316
_reflns_threshold_expression 'I > 2\s(I)'
_cod_data_source_file c9cc09497k2.cif
_cod_data_source_block jvr190222N1
_cod_depositor_comments 'Adding full bibliography for 7125838--7125846.cif.'
_cod_database_code 7125846
_shelx_shelxl_version_number 2014/7
_shelx_space_group_comment
;
The symmetry employed for this shelxl refinement is uniquely defined
by the following loop, which should always be used as a source of
symmetry information in preference to the above space-group names.
They are only intended as comments.
;
_exptl_absorpt_special_details
;
The ratio of minimum to maximum
apparent transmission was 0.967
;

loop_
_space_group_symop_operation_xyz
'x, y, z'
'-x, -y, -z'

loop_
_atom_site_label
_atom_site_type_symbol
_atom_site_fract_x
_atom_site_fract_y
_atom_site_fract_z
_atom_site_U_iso_or_equiv
_atom_site_adp_type
_atom_site_occupancy
_atom_site_site_symmetry_order
_atom_site_calc_flag
_atom_site_refinement_flags_posn
_atom_site_refinement_flags_adp
O1' O 0.57249(9) 0.13362(7) 0.32881(7) 0.01631(17) Uani 1 1 d . U
H1' H 0.498(2) 0.1017(16) 0.3674(15) 0.036(5) Uiso 1 1 d . .
H1B H 0.2762(19) 0.1676(15) 0.4028(15) 0.030(4) Uiso 1 1 d . .
H1AA H 0.236(2) 0.0797(16) 0.5039(15) 0.033(5) Uiso 1 1 d . .
N1 N 0.30378(11) 0.12567(9) 0.45770(8) 0.0179(2) Uani 1 1 d . U
C1 C 0.34181(11) 0.19663(9) 0.50618(8) 0.0135(2) Uani 1 1 d . U
C2 C 0.45713(11) 0.26152(9) 0.44398(8) 0.0134(2) Uani 1 1 d . U
H2' H 0.251(2) -0.0143(16) 0.6835(15) 0.035(5) Uiso 1 1 d . .
O2' O 0.17791(9) 0.01641(7) 0.66797(7) 0.01732(17) Uani 1 1 d . U
C3 C 0.49096(12) 0.33787(10) 0.48636(9) 0.0155(2) Uani 1 1 d . U
H3 H 0.5665 0.3837 0.4440 0.019 Uiso 1 1 calc R U
C6 C 0.27057(11) 0.20119(9) 0.61333(9) 0.0138(2) Uani 1 1 d . U
C5 C 0.30876(12) 0.27820(10) 0.65279(9) 0.0168(2) Uani 1 1 d . U
H5 H 0.2604 0.2830 0.7245 0.020 Uiso 1 1 calc R U
C4 C 0.41579(13) 0.34787(10) 0.58961(9) 0.0180(2) Uani 1 1 d . U
H4 H 0.4375 0.4021 0.6169 0.022 Uiso 1 1 calc R U
C9 C 0.37112(12) 0.40156(10) 0.26923(10) 0.0186(2) Uani 1 1 d . U
H9 H 0.3526 0.4260 0.3324 0.022 Uiso 1 1 calc R U
C8 C 0.45833(11) 0.30630(10) 0.25403(9) 0.0147(2) Uani 1 1 d . U
C7 C 0.54080(11) 0.24995(9) 0.32943(9) 0.0132(2) Uani 1 1 d . U
C10 C 0.31042(13) 0.46179(11) 0.19345(10) 0.0208(2) Uani 1 1 d . U
C11 C 0.33760(13) 0.42435(11) 0.10222(10) 0.0228(2) Uani 1 1 d . U
H11 H 0.2986 0.4658 0.0494 0.027 Uiso 1 1 calc R U
C12 C 0.42068(14) 0.32746(12) 0.08614(10) 0.0226(2) Uani 1 1 d . U
C13 C 0.48016(12) 0.26872(11) 0.16306(9) 0.0188(2) Uani 1 1 d . U
H13 H 0.5364 0.2021 0.1533 0.023 Uiso 1 1 calc R U
C14 C 0.21844(17) 0.56549(13) 0.21060(13) 0.0343(3) Uani 1 1 d . U
H14A H 0.2002 0.6049 0.1445 0.051 Uiso 1 1 calc R U
H14B H 0.2652 0.6140 0.2307 0.051 Uiso 1 1 calc R U
H14C H 0.1300 0.5452 0.2678 0.051 Uiso 1 1 calc R U
C15 C 0.4466(2) 0.28815(16) -0.01326(13) 0.0401(4) Uani 1 1 d . U
H15A H 0.4616 0.3523 -0.0749 0.060 Uiso 1 1 calc R U
H15B H 0.3655 0.2504 -0.0052 0.060 Uiso 1 1 calc R U
H15C H 0.5294 0.2362 -0.0243 0.060 Uiso 1 1 calc R U
C16 C 0.68283(11) 0.30064(10) 0.28863(9) 0.0147(2) Uani 1 1 d . U
C17 C 0.70758(12) 0.40567(10) 0.21962(9) 0.0184(2) Uani 1 1 d . U
H17 H 0.6348 0.4481 0.1965 0.022 Uiso 1 1 calc R U
C18 C 0.83824(13) 0.44958(11) 0.18387(10) 0.0220(2) Uani 1 1 d . U
C19 C 0.94396(13) 0.38517(12) 0.21662(11) 0.0245(3) Uani 1 1 d . U
H19 H 1.0339 0.4132 0.1906 0.029 Uiso 1 1 calc R U
C20 C 0.92173(13) 0.28072(12) 0.28644(11) 0.0225(2) Uani 1 1 d . U
C21 C 0.78978(12) 0.23980(10) 0.32376(10) 0.0180(2) Uani 1 1 d . U
H21 H 0.7724 0.1697 0.3737 0.022 Uiso 1 1 calc R U
C22 C 0.86347(16) 0.56399(13) 0.11038(12) 0.0324(3) Uani 1 1 d . U
H22A H 0.8879 0.5589 0.0364 0.049 Uiso 1 1 calc R U
H22B H 0.9402 0.5945 0.1180 0.049 Uiso 1 1 calc R U
H22C H 0.7787 0.6129 0.1290 0.049 Uiso 1 1 calc R U
C23 C 1.03859(15) 0.21350(14) 0.32169(15) 0.0347(3) Uani 1 1 d . U
H23A H 1.1211 0.2087 0.2588 0.052 Uiso 1 1 calc R U
H23B H 1.0094 0.1384 0.3616 0.052 Uiso 1 1 calc R U
H23C H 1.0611 0.2498 0.3675 0.052 Uiso 1 1 calc R U
C24 C 0.14801(11) 0.12808(9) 0.68466(9) 0.0139(2) Uani 1 1 d . U
C25 C 0.01627(11) 0.16927(10) 0.65452(9) 0.0154(2) Uani 1 1 d . U
C26 C 0.00086(13) 0.27413(10) 0.59053(10) 0.0194(2) Uani 1 1 d . U
H26 H 0.0740 0.3234 0.5639 0.023 Uiso 1 1 calc R U
C27 C -0.12129(14) 0.30836(11) 0.56469(11) 0.0239(3) Uani 1 1 d . U
C28 C -0.22735(14) 0.23578(12) 0.60536(11) 0.0263(3) Uani 1 1 d . U
H28 H -0.3104 0.2584 0.5882 0.032 Uiso 1 1 calc R U
C29 C -0.21528(13) 0.13068(12) 0.67068(11) 0.0241(3) Uani 1 1 d . U
C30 C -0.09272(12) 0.09809(11) 0.69419(10) 0.0201(2) Uani 1 1 d . U
H30 H -0.0828 0.0262 0.7380 0.024 Uiso 1 1 calc R U
C31 C -0.13706(18) 0.42157(13) 0.49387(14) 0.0363(4) Uani 1 1 d . U
H31A H -0.0481 0.4393 0.4364 0.055 Uiso 1 1 calc R U
H31B H -0.1644 0.4777 0.5361 0.055 Uiso 1 1 calc R U
H31C H -0.2089 0.4214 0.4630 0.055 Uiso 1 1 calc R U
C32 C -0.33433(16) 0.05435(16) 0.71447(14) 0.0374(4) Uani 1 1 d . U
H32A H -0.3693 0.0547 0.6573 0.056 Uiso 1 1 calc R U
H32B H -0.4096 0.0806 0.7720 0.056 Uiso 1 1 calc R U
H32C H -0.3011 -0.0216 0.7425 0.056 Uiso 1 1 calc R U
C33 C 0.12161(11) 0.12156(9) 0.80249(9) 0.0148(2) Uani 1 1 d . U
C34 C 0.00464(12) 0.17291(10) 0.86532(9) 0.0159(2) Uani 1 1 d . U
H34 H -0.0644 0.2116 0.8356 0.019 Uiso 1 1 calc R U
C35 C -0.01340(13) 0.16873(10) 0.97138(9) 0.0182(2) Uani 1 1 d . U
C36 C 0.08885(13) 0.11231(11) 1.01353(9) 0.0211(2) Uani 1 1 d . U
H36 H 0.0780 0.1096 1.0853 0.025 Uiso 1 1 calc R U
C37 C 0.20698(13) 0.05959(11) 0.95254(10) 0.0204(2) Uani 1 1 d . U
C38 C 0.22251(12) 0.06497(10) 0.84733(9) 0.0183(2) Uani 1 1 d . U
H38 H 0.3030 0.0296 0.8050 0.022 Uiso 1 1 calc R U
C39 C -0.14051(15) 0.22376(12) 1.03924(10) 0.0269(3) Uani 1 1 d . U
H39A H -0.1174 0.2954 1.0425 0.040 Uiso 1 1 calc R U
H39B H -0.1724 0.1757 1.1115 0.040 Uiso 1 1 calc R U
H39C H -0.2147 0.2361 1.0080 0.040 Uiso 1 1 calc R U
C40 C 0.31482(15) -0.00354(14) 1.00039(12) 0.0311(3) Uani 1 1 d . U
H40A H 0.3952 -0.0274 0.9445 0.047 Uiso 1 1 calc R U
H40B H 0.2745 -0.0691 1.0557 0.047 Uiso 1 1 calc R U
H40C H 0.3449 0.0447 1.0322 0.047 Uiso 1 1 calc R U

loop_
_atom_site_aniso_label
_atom_site_aniso_U_11
_atom_site_aniso_U_22
_atom_site_aniso_U_33
_atom_site_aniso_U_23
_atom_site_aniso_U_13
_atom_site_aniso_U_12
O1' 0.0136(4) 0.0137(4) 0.0198(4) -0.0054(3) -0.0033(3) 0.0012(3)
N1 0.0162(4) 0.0227(5) 0.0163(4) -0.0065(4) -0.0037(4) -0.0060(4)
C1 0.0115(4) 0.0148(5) 0.0139(5) -0.0035(4) -0.0043(4) -0.0001(4)
C2 0.0111(4) 0.0146(5) 0.0135(5) -0.0026(4) -0.0042(4) 0.0011(4)
O2' 0.0164(4) 0.0128(4) 0.0221(4) -0.0047(3) -0.0062(3) 0.0016(3)
C3 0.0141(5) 0.0147(5) 0.0165(5) -0.0026(4) -0.0040(4) -0.0022(4)
C6 0.0115(4) 0.0144(5) 0.0139(5) -0.0026(4) -0.0032(4) 0.0004(4)
C5 0.0172(5) 0.0185(5) 0.0134(5) -0.0051(4) -0.0026(4) -0.0011(4)
C4 0.0196(5) 0.0168(5) 0.0185(5) -0.0063(4) -0.0054(4) -0.0026(4)
C9 0.0177(5) 0.0197(6) 0.0187(5) -0.0061(4) -0.0072(4) 0.0032(4)
C8 0.0109(4) 0.0170(5) 0.0146(5) -0.0027(4) -0.0033(4) -0.0013(4)
C7 0.0108(4) 0.0134(5) 0.0140(5) -0.0034(4) -0.0028(4) 0.0007(4)
C10 0.0198(5) 0.0197(6) 0.0221(6) -0.0039(4) -0.0086(4) 0.0033(4)
C11 0.0225(6) 0.0258(6) 0.0207(6) -0.0027(5) -0.0115(5) 0.0015(5)
C12 0.0229(6) 0.0280(6) 0.0190(5) -0.0072(5) -0.0097(5) 0.0017(5)
C13 0.0168(5) 0.0219(6) 0.0180(5) -0.0068(4) -0.0061(4) 0.0022(4)
C14 0.0402(8) 0.0279(7) 0.0376(8) -0.0112(6) -0.0214(7) 0.0162(6)
C15 0.0529(10) 0.0468(10) 0.0303(7) -0.0197(7) -0.0254(7) 0.0167(8)
C16 0.0110(4) 0.0180(5) 0.0139(5) -0.0051(4) -0.0021(4) -0.0005(4)
C17 0.0158(5) 0.0203(6) 0.0175(5) -0.0032(4) -0.0042(4) -0.0030(4)
C18 0.0208(6) 0.0253(6) 0.0193(5) -0.0049(5) -0.0037(4) -0.0075(5)
C19 0.0153(5) 0.0328(7) 0.0266(6) -0.0105(5) -0.0038(5) -0.0069(5)
C20 0.0144(5) 0.0292(7) 0.0281(6) -0.0130(5) -0.0084(5) 0.0013(5)
C21 0.0150(5) 0.0181(5) 0.0222(5) -0.0070(4) -0.0072(4) 0.0015(4)
C22 0.0326(7) 0.0306(7) 0.0306(7) 0.0029(6) -0.0087(6) -0.0155(6)
C23 0.0214(6) 0.0368(8) 0.0540(10) -0.0152(7) -0.0215(7) 0.0051(6)
C24 0.0129(4) 0.0132(5) 0.0133(5) -0.0024(4) -0.0027(4) -0.0002(4)
C25 0.0131(5) 0.0182(5) 0.0142(5) -0.0044(4) -0.0043(4) 0.0013(4)
C26 0.0177(5) 0.0194(6) 0.0202(5) -0.0033(4) -0.0076(4) 0.0013(4)
C27 0.0240(6) 0.0243(6) 0.0258(6) -0.0065(5) -0.0138(5) 0.0062(5)
C28 0.0188(6) 0.0345(7) 0.0301(7) -0.0109(6) -0.0136(5) 0.0045(5)
C29 0.0165(5) 0.0334(7) 0.0250(6) -0.0105(5) -0.0068(5) -0.0027(5)
C30 0.0170(5) 0.0233(6) 0.0195(5) -0.0042(4) -0.0060(4) -0.0021(4)
C31 0.0391(8) 0.0283(7) 0.0450(9) -0.0010(6) -0.0275(7) 0.0072(6)
C32 0.0240(7) 0.0488(10) 0.0442(9) -0.0110(7) -0.0131(6) -0.0122(6)
C33 0.0142(5) 0.0151(5) 0.0130(5) -0.0006(4) -0.0035(4) -0.0020(4)
C34 0.0157(5) 0.0152(5) 0.0143(5) -0.0012(4) -0.0038(4) -0.0008(4)
C35 0.0197(5) 0.0173(5) 0.0144(5) -0.0027(4) -0.0018(4) -0.0037(4)
C36 0.0254(6) 0.0225(6) 0.0140(5) -0.0006(4) -0.0062(4) -0.0050(5)
C37 0.0202(5) 0.0214(6) 0.0188(5) 0.0015(4) -0.0090(4) -0.0039(4)
C38 0.0138(5) 0.0211(6) 0.0168(5) -0.0012(4) -0.0044(4) 0.0002(4)
C39 0.0284(7) 0.0277(7) 0.0195(6) -0.0085(5) -0.0015(5) 0.0016(5)
C40 0.0283(7) 0.0384(8) 0.0280(7) -0.0012(6) -0.0180(6) 0.0022(6)

loop_
_atom_type_symbol
_atom_type_description
_atom_type_scat_dispersion_real
_atom_type_scat_dispersion_imag
_atom_type_scat_source
C C 0.0033 0.0016 'International Tables Vol C Tables 4.2.6.8 and 6.1.1.4'
H H 0.0000 0.0000 'International Tables Vol C Tables 4.2.6.8 and 6.1.1.4'
N N 0.0061 0.0033 'International Tables Vol C Tables 4.2.6.8 and 6.1.1.4'
O O 0.0106 0.0060 'International Tables Vol C Tables 4.2.6.8 and 6.1.1.4'

loop_
_geom_angle_atom_site_label_1
_geom_angle_atom_site_label_2
_geom_angle_atom_site_label_3
_geom_angle
C7 O1' H1' 105.8(13)
C1 N1 H1B 109.4(12)
C1 N1 H1AA 113.5(12)
H1B N1 H1AA 110.1(16)
C6 C1 C2 120.19(10)
C6 C1 N1 122.11(10)
C2 C1 N1 117.68(10)
C3 C2 C1 119.13(10)
C3 C2 C7 120.98(10)
C1 C2 C7 119.86(10)
C24 O2' H2' 110.7(13)
C4 C3 C2 120.87(11)
C4 C3 H3 119.6
C2 C3 H3 119.6
C5 C6 C1 118.47(10)
C5 C6 C24 119.96(10)
C1 C6 C24 121.49(10)
C4 C5 C6 121.47(10)
C4 C5 H5 119.3
C6 C5 H5 119.3
C5 C4 C3 119.55(11)
C5 C4 H4 120.2
C3 C4 H4 120.2
C8 C9 C10 121.28(11)
C8 C9 H9 119.4
C10 C9 H9 119.4
C9 C8 C13 118.78(10)
C9 C8 C7 120.95(10)
C13 C8 C7 119.99(10)
O1' C7 C8 110.29(9)
O1' C7 C16 105.39(8)
C8 C7 C16 109.91(9)
O1' C7 C2 109.72(9)
C8 C7 C2 110.48(9)
C16 C7 C2 110.95(9)
C11 C10 C9 118.59(11)
C11 C10 C14 120.99(11)
C9 C10 C14 120.42(12)
C10 C11 C12 121.59(11)
C10 C11 H11 119.2
C12 C11 H11 119.2
C11 C12 C13 118.72(11)
C11 C12 C15 120.26(12)
C13 C12 C15 121.02(12)
C8 C13 C12 120.98(11)
C8 C13 H13 119.5
C12 C13 H13 119.5
C10 C14 H14A 109.5
C10 C14 H14B 109.5
H14A C14 H14B 109.5
C10 C14 H14C 109.5
H14A C14 H14C 109.5
H14B C14 H14C 109.5
C12 C15 H15A 109.5
C12 C15 H15B 109.5
H15A C15 H15B 109.5
C12 C15 H15C 109.5
H15A C15 H15C 109.5
H15B C15 H15C 109.5
C17 C16 C21 119.08(10)
C17 C16 C7 122.30(10)
C21 C16 C7 118.61(10)
C16 C17 C18 120.93(11)
C16 C17 H17 119.5
C18 C17 H17 119.5
C19 C18 C17 118.58(12)
C19 C18 C22 120.86(12)
C17 C18 C22 120.55(12)
C18 C19 C20 121.69(11)
C18 C19 H19 119.2
C20 C19 H19 119.2
C19 C20 C21 118.89(11)
C19 C20 C23 120.31(12)
C21 C20 C23 120.80(13)
C20 C21 C16 120.74(12)
C20 C21 H21 119.6
C16 C21 H21 119.6
C18 C22 H22A 109.5
C18 C22 H22B 109.5
H22A C22 H22B 109.5
C18 C22 H22C 109.5
H22A C22 H22C 109.5
H22B C22 H22C 109.5
C20 C23 H23A 109.5
C20 C23 H23B 109.5
H23A C23 H23B 109.5
C20 C23 H23C 109.5
H23A C23 H23C 109.5
H23B C23 H23C 109.5
O2' C24 C33 108.69(9)
O2' C24 C25 103.68(9)
C33 C24 C25 111.84(9)
O2' C24 C6 110.71(9)
C33 C24 C6 109.95(9)
C25 C24 C6 111.78(9)
C26 C25 C30 119.00(10)
C26 C25 C24 122.71(10)
C30 C25 C24 118.29(10)
C25 C26 C27 120.85(12)
C25 C26 H26 119.6
C27 C26 H26 119.6
C28 C27 C26 118.68(12)
C28 C27 C31 120.50(12)
C26 C27 C31 120.82(13)
C27 C28 C29 121.64(12)
C27 C28 H28 119.2
C29 C28 H28 119.2
C30 C29 C28 118.66(12)
C30 C29 C32 121.37(13)
C28 C29 C32 119.98(12)
C29 C30 C25 121.16(12)
C29 C30 H30 119.4
C25 C30 H30 119.4
C27 C31 H31A 109.5
C27 C31 H31B 109.5
H31A C31 H31B 109.5
C27 C31 H31C 109.5
H31A C31 H31C 109.5
H31B C31 H31C 109.5
C29 C32 H32A 109.5
C29 C32 H32B 109.5
H32A C32 H32B 109.5
C29 C32 H32C 109.5
H32A C32 H32C 109.5
H32B C32 H32C 109.5
C34 C33 C38 118.72(10)
C34 C33 C24 122.80(10)
C38 C33 C24 118.43(10)
C33 C34 C35 121.23(10)
C33 C34 H34 119.4
C35 C34 H34 119.4
C36 C35 C34 118.73(11)
C36 C35 C39 120.23(11)
C34 C35 C39 121.04(11)
C35 C36 C37 121.31(11)
C35 C36 H36 119.3
C37 C36 H36 119.3
C38 C37 C36 118.86(11)
C38 C37 C40 120.59(12)
C36 C37 C40 120.55(11)
C37 C38 C33 121.15(11)
C37 C38 H38 119.4
C33 C38 H38 119.4
C35 C39 H39A 109.5
C35 C39 H39B 109.5
H39A C39 H39B 109.5
C35 C39 H39C 109.5
H39A C39 H39C 109.5
H39B C39 H39C 109.5
C37 C40 H40A 109.5
C37 C40 H40B 109.5
H40A C40 H40B 109.5
C37 C40 H40C 109.5
H40A C40 H40C 109.5
H40B C40 H40C 109.5

loop_
_geom_bond_atom_site_label_1
_geom_bond_atom_site_label_2
_geom_bond_distance
O1' C7 1.4430(13)
O1' H1' 0.85(2)
N1 C1 1.4215(15)
N1 H1B 0.907(19)
N1 H1AA 0.907(19)
C1 C6 1.4089(15)
C1 C2 1.4100(15)
C2 C3 1.3930(16)
C2 C7 1.5406(15)
O2' C24 1.4469(14)
O2' H2' 0.86(2)
C3 C4 1.3867(16)
C3 H3 0.9500
C6 C5 1.3954(16)
C6 C24 1.5385(15)
C5 C4 1.3867(16)
C5 H5 0.9500
C4 H4 0.9500
C9 C8 1.3926(16)
C9 C10 1.3958(16)
C9 H9 0.9500
C8 C13 1.3943(16)
C8 C7 1.5344(15)
C7 C16 1.5357(15)
C10 C11 1.3858(18)
C10 C14 1.5036(18)
C11 C12 1.3923(19)
C11 H11 0.9500
C12 C13 1.3952(17)
C12 C15 1.5070(19)
C13 H13 0.9500
C14 H14A 0.9800
C14 H14B 0.9800
C14 H14C 0.9800
C15 H15A 0.9800
C15 H15B 0.9800
C15 H15C 0.9800
C16 C17 1.3926(16)
C16 C21 1.3967(15)
C17 C18 1.3996(17)
C17 H17 0.9500
C18 C19 1.3864(19)
C18 C22 1.5072(19)
C19 C20 1.389(2)
C19 H19 0.9500
C20 C21 1.3935(17)
C20 C23 1.5087(18)
C21 H21 0.9500
C22 H22A 0.9800
C22 H22B 0.9800
C22 H22C 0.9800
C23 H23A 0.9800
C23 H23B 0.9800
C23 H23C 0.9800
C24 C33 1.5329(15)
C24 C25 1.5343(15)
C25 C26 1.3874(16)
C25 C30 1.3977(17)
C26 C27 1.4028(17)
C26 H26 0.9500
C27 C28 1.386(2)
C27 C31 1.5063(19)
C28 C29 1.391(2)
C28 H28 0.9500
C29 C30 1.3892(17)
C29 C32 1.515(2)
C30 H30 0.9500
C31 H31A 0.9800
C31 H31B 0.9800
C31 H31C 0.9800
C32 H32A 0.9800
C32 H32B 0.9800
C32 H32C 0.9800
C33 C34 1.3888(16)
C33 C38 1.4002(15)
C34 C35 1.3974(16)
C34 H34 0.9500
C35 C36 1.3902(17)
C35 C39 1.5019(17)
C36 C37 1.3934(18)
C36 H36 0.9500
C37 C38 1.3887(17)
C37 C40 1.5051(17)
C38 H38 0.9500
C39 H39A 0.9800
C39 H39B 0.9800
C39 H39C 0.9800
C40 H40A 0.9800
C40 H40B 0.9800
C40 H40C 0.9800

loop_
_geom_hbond_atom_site_label_D
_geom_hbond_atom_site_label_H
_geom_hbond_atom_site_label_A
_geom_hbond_distance_DH
_geom_hbond_distance_HA
_geom_hbond_distance_DA
_geom_hbond_angle_DHA
_geom_hbond_site_symmetry_A
O1' H1' N1 0.85(2) 1.97(2) 2.6964(13) 144.0(18) .
N1 H1AA O2' 0.907(19) 2.075(19) 2.7636(14) 131.8(15) .
O2' H2' O1' 0.86(2) 2.16(2) 2.9438(12) 152.7(17) 2_656
